data_7208720
loop_
_publ_author_name
'Shizhen, Du'
'Xiaoming, Lu'
'Jun, Feng'
'Yifeng, Cheng'
'Lan, An'
'Xiaojing, Sun'

_publ_section_title
;
 Nano-structures assembled by quantum motifs consisting of tungsten
 complexes and differences from their molybdenum analogues
;
_journal_issue 20
_journal_name_full CrystEngComm
_journal_page_first 6618
_journal_paper_doi 10.1039/c2ce25690h
_journal_volume 14
_journal_year 2012
_chemical_formula_sum 'C18 H32 N4 O6 W'
_chemical_formula_weight 584.33
_chemical_name_systematic
;
?
;
_space_group_IT_number 14
_symmetry_cell_setting monoclinic
_symmetry_space_group_name_Hall '-P 2ybc'
_symmetry_space_group_name_H-M 'P 1 21/c 1'
_atom_sites_solution_hydrogens geom
_atom_sites_solution_primary direct
_atom_sites_solution_secondary difmap
_audit_creation_method SHELXL-97
_cell_angle_alpha 90.00
_cell_angle_beta 98.1800(10)
_cell_angle_gamma 90.00
_cell_formula_units_Z 4
_cell_length_a 7.0702(2)
_cell_length_b 23.5538(7)
_cell_length_c 13.0177(4)
_cell_measurement_reflns_used 403
_cell_measurement_temperature 273(2)
_cell_measurement_theta_max 26.39
_cell_measurement_theta_min 3.16
_cell_volume 2145.78(11)
_computing_structure_refinement 'SHELXL-97 (Sheldrick, 1997)'
_computing_structure_solution 'SHELXS-97 (Sheldrick, 1990)'
_diffrn_ambient_temperature 273(2)
_diffrn_measured_fraction_theta_full 0.995
_diffrn_measured_fraction_theta_max 0.995
_diffrn_radiation_monochromator graphite
_diffrn_radiation_source 'fine-focus sealed tube'
_diffrn_radiation_type MoK\a
_diffrn_radiation_wavelength 0.71073
_diffrn_reflns_av_R_equivalents 0.0278
_diffrn_reflns_av_sigmaI/netI 0.0205
_diffrn_reflns_limit_h_max 8
_diffrn_reflns_limit_h_min -8
_diffrn_reflns_limit_k_max 27
_diffrn_reflns_limit_k_min -27
_diffrn_reflns_limit_l_max 15
_diffrn_reflns_limit_l_min -15
_diffrn_reflns_number 19155
_diffrn_reflns_theta_full 25.02
_diffrn_reflns_theta_max 25.02
_diffrn_reflns_theta_min 1.73
_exptl_absorpt_coefficient_mu 5.425
_exptl_absorpt_correction_T_max 0.6185
_exptl_absorpt_correction_T_min 0.4162
_exptl_absorpt_correction_type multi-scan
_exptl_absorpt_process_details SADABS
_exptl_crystal_colour yellow
_exptl_crystal_density_diffrn 1.809
_exptl_crystal_density_method 'not measured'
_exptl_crystal_description block
_exptl_crystal_F_000 1160
_exptl_crystal_size_max 0.20
_exptl_crystal_size_mid 0.15
_exptl_crystal_size_min 0.10
_refine_diff_density_max 1.189
_refine_diff_density_min -1.427
_refine_diff_density_rms 0.168
_refine_ls_extinction_method none
_refine_ls_goodness_of_fit_ref 1.144
_refine_ls_hydrogen_treatment constr
_refine_ls_matrix_type full
_refine_ls_number_parameters 264
_refine_ls_number_reflns 3776
_refine_ls_number_restraints 0
_refine_ls_restrained_S_all 1.144
_refine_ls_R_factor_all 0.0256
_refine_ls_R_factor_gt 0.0240
_refine_ls_shift/su_max 0.002
_refine_ls_shift/su_mean 0.000
_refine_ls_structure_factor_coef Fsqd
_refine_ls_weighting_details 'calc w=1/[\s^2^(Fo^2^)+(0.0362P)^2^+2.0997P] where P=(Fo^2^+2Fc^2^)/3'
_refine_ls_weighting_scheme calc
_refine_ls_wR_factor_gt 0.0629
_refine_ls_wR_factor_ref 0.0639
_reflns_number_gt 3574
_reflns_number_total 3776
_reflns_threshold_expression >2sigma(I)
_cod_data_source_file c2ce25690h.txt
_cod_data_source_block 3
_cod_depositor_comments
;
The following automatic conversions were performed:

'_exptl_absorpt_correction_type' value 'MULTI-SCAN' changed to
'multi-scan' according to
/home/saulius/struct/CIF-dictionaries/cif_core.dic dictionary named
'cif_core.dic' version 2.4.2 from 2011-04-26.

Automatic conversion script
Id: cif_fix_values 1891 2012-01-12 08:04:46Z andrius 
;
_cod_original_sg_symbol_H-M P2(1)/c
_cod_database_code 7208720

loop_
_symmetry_equiv_pos_as_xyz
'x, y, z'
'-x, y+1/2, -z+1/2'
'-x, -y, -z'
'x, -y-1/2, z-1/2'

loop_
_atom_site_label
_atom_site_type_symbol
_atom_site_fract_x
_atom_site_fract_y
_atom_site_fract_z
_atom_site_U_iso_or_equiv
_atom_site_adp_type
_atom_site_occupancy
_atom_site_symmetry_multiplicity
_atom_site_calc_flag
_atom_site_refinement_flags
W1 W 0.334705(18) 0.641923(5) 0.599559(10) 0.02851(8) Uani 1 1 d .
N1 N 0.8965(4) 0.73331(12) 0.6726(2) 0.0301(6) Uani 1 1 d .
H1A H 1.0100 0.7177 0.6936 0.045 Uiso 1 1 calc R
H1B H 0.8977 0.7499 0.6113 0.045 Uiso 1 1 calc R
H1C H 0.8069 0.7065 0.6669 0.045 Uiso 1 1 calc R
N2 N 0.9494(5) 0.69590(14) 1.0052(2) 0.0433(8) Uani 1 1 d .
H2B H 1.0546 0.6793 1.0372 0.065 Uiso 1 1 d R
H2C H 0.8606 0.6697 0.9864 0.065 Uiso 1 1 d R
N4 N 0.7799(4) 0.93796(13) 1.0195(3) 0.0390(7) Uani 1 1 d .
H4A H 0.6701 0.9191 1.0158 0.059 Uiso 1 1 calc R
H4B H 0.7848 0.9644 1.0686 0.059 Uiso 1 1 calc R
H4C H 0.8770 0.9140 1.0349 0.059 Uiso 1 1 calc R
N5 N 1.1700(5) 0.97133(15) 0.8309(3) 0.0506(9) Uani 1 1 d .
H5B H 1.2380 0.9872 0.7860 0.076 Uiso 1 1 d R
H5C H 1.2363 0.9429 0.8636 0.076 Uiso 1 1 d R
O1 O 0.3180(3) 0.70815(10) 0.70826(18) 0.0328(5) Uani 1 1 d .
O2 O 0.4052(4) 0.71017(10) 0.52558(18) 0.0335(5) Uani 1 1 d .
O3 O 0.6303(4) 0.64183(9) 0.6700(2) 0.0310(6) Uani 1 1 d .
O4 O 0.3394(4) 0.58877(11) 0.7168(2) 0.0392(6) Uani 1 1 d .
O5 O 0.4003(4) 0.59915(12) 0.5004(2) 0.0423(6) Uani 1 1 d .
O6 O 0.0852(4) 0.63890(11) 0.5750(3) 0.0455(7) Uani 1 1 d .
C1 C 0.3621(4) 0.75969(14) 0.6749(3) 0.0310(7) Uani 1 1 d .
C2 C 0.4077(5) 0.76131(15) 0.5737(3) 0.0319(7) Uani 1 1 d .
C3 C 0.6674(5) 0.60556(15) 0.7498(3) 0.0320(7) Uani 1 1 d .
C4 C 0.5071(6) 0.57680(15) 0.7756(3) 0.0386(8) Uani 1 1 d .
C5 C 0.4477(6) 0.81185(17) 0.5271(4) 0.0459(9) Uani 1 1 d .
H5 H 0.4760 0.8125 0.4595 0.055 Uiso 1 1 calc R
C6 C 0.4445(7) 0.86179(17) 0.5841(5) 0.0581(13) Uani 1 1 d .
H6 H 0.4706 0.8963 0.5542 0.070 Uiso 1 1 calc R
C7 C 0.4032(7) 0.86055(16) 0.6844(5) 0.0553(13) Uani 1 1 d .
H7 H 0.4029 0.8944 0.7213 0.066 Uiso 1 1 calc R
C8 C 0.3615(5) 0.80969(17) 0.7322(3) 0.0419(9) Uani 1 1 d .
H8 H 0.3343 0.8093 0.8000 0.050 Uiso 1 1 calc R
C9 C 0.5271(8) 0.53741(19) 0.8560(3) 0.0551(12) Uani 1 1 d .
H9 H 0.4214 0.5179 0.8728 0.066 Uiso 1 1 calc R
C10 C 0.7079(9) 0.5277(2) 0.9110(4) 0.0653(14) Uani 1 1 d .
H10 H 0.7227 0.5018 0.9655 0.078 Uiso 1 1 calc R
C11 C 0.8643(8) 0.5560(2) 0.8857(3) 0.0593(13) Uani 1 1 d .
H11 H 0.9840 0.5494 0.9236 0.071 Uiso 1 1 calc R
C12 C 0.8460(6) 0.59460(16) 0.8039(3) 0.0421(9) Uani 1 1 d .
H12 H 0.9532 0.6128 0.7859 0.051 Uiso 1 1 calc R
C13 C 0.8545(5) 0.77625(15) 0.7494(3) 0.0323(7) Uani 1 1 d .
H13A H 0.7437 0.7982 0.7203 0.039 Uiso 1 1 calc R
H13B H 0.9620 0.8021 0.7635 0.039 Uiso 1 1 calc R
C15 C 0.8163(5) 0.74925(16) 0.8509(3) 0.0386(9) Uani 1 1 d .
H15A H 0.7623 0.7775 0.8923 0.046 Uiso 1 1 calc R
H15B H 0.7232 0.7191 0.8357 0.046 Uiso 1 1 calc R
C16 C 0.9946(5) 0.72539(18) 0.9122(3) 0.0416(9) Uani 1 1 d .
H16A H 1.0543 0.6991 0.8694 0.050 Uiso 1 1 calc R
H16B H 1.0842 0.7559 0.9326 0.050 Uiso 1 1 calc R
C19 C 0.7929(6) 0.96531(19) 0.9184(3) 0.0503(10) Uani 1 1 d .
H19A H 0.8769 0.9980 0.9289 0.060 Uiso 1 1 calc R
H19B H 0.6674 0.9785 0.8880 0.060 Uiso 1 1 calc R
C20 C 0.8689(9) 0.9240(3) 0.8449(4) 0.0769(17) Uani 1 1 d .
H20A H 0.9415 0.8948 0.8858 0.092 Uiso 1 1 calc R
H20B H 0.7612 0.9056 0.8036 0.092 Uiso 1 1 calc R
C21 C 0.9904(9) 0.9490(3) 0.7745(5) 0.0838(18) Uani 1 1 d .
H21A H 0.9215 0.9795 0.7355 0.101 Uiso 1 1 calc R
H21B H 1.0193 0.9204 0.7254 0.101 Uiso 1 1 calc R

loop_
_atom_site_aniso_label
_atom_site_aniso_U_11
_atom_site_aniso_U_22
_atom_site_aniso_U_33
_atom_site_aniso_U_23
_atom_site_aniso_U_13
_atom_site_aniso_U_12
W1 0.02216(10) 0.02423(11) 0.03916(11) -0.00759(5) 0.00442(6) 0.00000(4)
N1 0.0296(15) 0.0315(16) 0.0304(14) -0.0015(11) 0.0084(11) -0.0007(12)
N2 0.048(2) 0.048(2) 0.0328(15) -0.0044(14) 0.0037(13) -0.0064(15)
N4 0.0285(16) 0.0337(17) 0.0558(19) 0.0043(14) 0.0094(13) -0.0022(12)
N5 0.053(2) 0.042(2) 0.060(2) 0.0038(16) 0.0178(17) 0.0062(16)
O1 0.0348(13) 0.0303(13) 0.0348(12) -0.0045(10) 0.0103(10) -0.0015(10)
O2 0.0358(13) 0.0324(14) 0.0328(12) -0.0025(10) 0.0069(10) 0.0050(10)
O3 0.0242(13) 0.0291(14) 0.0389(14) 0.0018(9) 0.0021(10) -0.0007(8)
O4 0.0370(14) 0.0267(13) 0.0560(16) 0.0008(11) 0.0135(12) -0.0048(11)
O5 0.0366(14) 0.0378(15) 0.0514(15) -0.0203(12) 0.0029(11) 0.0039(11)
O6 0.0271(15) 0.0458(18) 0.0630(19) -0.0126(12) 0.0041(13) -0.0034(10)
C1 0.0177(15) 0.0285(18) 0.0469(19) -0.0064(14) 0.0050(13) 0.0012(13)
C2 0.0255(17) 0.0281(18) 0.0421(19) -0.0013(14) 0.0046(14) 0.0024(13)
C3 0.0387(19) 0.0258(18) 0.0314(17) -0.0053(14) 0.0050(14) 0.0032(14)
C4 0.049(2) 0.0293(19) 0.0390(19) -0.0046(15) 0.0128(16) 0.0000(16)
C5 0.036(2) 0.042(2) 0.062(2) 0.0110(19) 0.0123(17) 0.0028(17)
C6 0.047(3) 0.028(2) 0.102(4) 0.008(2) 0.020(3) -0.0013(17)
C7 0.040(3) 0.027(2) 0.101(4) -0.018(2) 0.017(2) 0.0000(16)
C8 0.0261(18) 0.039(2) 0.062(2) -0.0188(18) 0.0110(16) 0.0003(15)
C9 0.075(3) 0.044(3) 0.051(2) 0.011(2) 0.022(2) 0.001(2)
C10 0.095(4) 0.057(3) 0.043(2) 0.018(2) 0.008(2) 0.017(3)
C11 0.070(3) 0.057(3) 0.045(2) 0.000(2) -0.010(2) 0.016(2)
C12 0.045(2) 0.034(2) 0.044(2) -0.0049(16) -0.0043(16) 0.0026(16)
C13 0.0304(18) 0.0309(19) 0.0360(18) -0.0054(14) 0.0061(14) -0.0005(14)
C15 0.0322(19) 0.048(2) 0.036(2) -0.0121(18) 0.0071(15) -0.0017(17)
C16 0.036(2) 0.055(2) 0.0333(18) -0.0049(16) 0.0046(15) -0.0055(17)
C19 0.049(2) 0.044(2) 0.059(3) 0.0087(19) 0.0114(19) -0.0071(19)
C20 0.101(5) 0.071(4) 0.062(3) -0.022(3) 0.021(3) -0.035(3)
C21 0.077(4) 0.096(5) 0.082(4) -0.026(3) 0.022(3) -0.013(3)

loop_
_atom_type_symbol
_atom_type_description
_atom_type_scat_dispersion_real
_atom_type_scat_dispersion_imag
_atom_type_scat_source
C C 0.0033 0.0016 'International Tables Vol C Tables 4.2.6.8 and 6.1.1.4'
H H 0.0000 0.0000 'International Tables Vol C Tables 4.2.6.8 and 6.1.1.4'
N N 0.0061 0.0033 'International Tables Vol C Tables 4.2.6.8 and 6.1.1.4'
O O 0.0106 0.0060 'International Tables Vol C Tables 4.2.6.8 and 6.1.1.4'
W W -0.8490 6.8722 'International Tables Vol C Tables 4.2.6.8 and 6.1.1.4'

loop_
_geom_angle_atom_site_label_1
_geom_angle_atom_site_label_2
_geom_angle_atom_site_label_3
_geom_angle
O6 W1 O5 102.02(13)
O6 W1 O4 91.20(13)
O5 W1 O4 103.21(13)
O6 W1 O2 105.20(12)
O5 W1 O2 89.83(12)
O4 W1 O2 156.58(11)
O6 W1 O1 90.07(11)
O5 W1 O1 163.89(12)
O4 W1 O1 86.95(11)
O2 W1 O1 76.61(10)
O6 W1 O3 165.37(13)
O5 W1 O3 88.31(11)
O4 W1 O3 76.22(10)
O2 W1 O3 84.94(9)
O1 W1 O3 81.94(9)
C1 O1 W1 114.4(2)
C2 O2 W1 119.0(2)
C3 O3 W1 113.6(2)
C4 O4 W1 119.3(2)
O1 C1 C8 125.0(3)
O1 C1 C2 115.1(3)
C8 C1 C2 119.9(3)
O2 C2 C5 123.5(3)
O2 C2 C1 114.9(3)
C5 C2 C1 121.7(3)
O3 C3 C12 125.3(3)
O3 C3 C4 114.7(3)
C12 C3 C4 120.0(4)
O4 C4 C9 123.7(4)
O4 C4 C3 116.0(3)
C9 C4 C3 120.2(4)
C2 C5 C6 118.2(4)
C7 C6 C5 120.6(4)
C6 C7 C8 121.7(4)
C1 C8 C7 117.9(4)
C4 C9 C10 119.0(5)
C11 C10 C9 120.6(4)
C10 C11 C12 120.7(4)
C3 C12 C11 119.5(4)
N1 C13 C15 112.1(3)
C16 C15 C13 112.2(3)
N2 C16 C15 110.5(3)
N4 C19 C20 110.7(4)
C21 C20 C19 115.4(5)
C20 C21 N5 111.9(5)

loop_
_geom_bond_atom_site_label_1
_geom_bond_atom_site_label_2
_geom_bond_distance
W1 O6 1.749(3)
W1 O5 1.752(2)
W1 O4 1.971(3)
W1 O2 1.974(2)
W1 O1 2.121(2)
W1 O3 2.160(3)
N1 C13 1.481(4)
N2 C16 1.470(5)
N4 C19 1.480(5)
N5 C21 1.471(7)
O1 C1 1.341(4)
O2 C2 1.357(4)
O3 C3 1.341(4)
O4 C4 1.346(5)
C1 C8 1.394(5)
C1 C2 1.401(5)
C2 C5 1.384(5)
C3 C12 1.380(5)
C3 C4 1.402(5)
C4 C9 1.391(6)
C5 C6 1.393(6)
C6 C7 1.379(8)
C7 C8 1.400(6)
C9 C10 1.392(7)
C10 C11 1.371(8)
C11 C12 1.392(6)
C13 C15 1.524(5)
C15 C16 1.502(5)
C19 C20 1.516(7)
C20 C21 1.467(8)
